data_2207856
loop_
_publ_author_name
'Cui Jian-Lan'
'Huang, Peng-Mian'
'Guo, Wen-Long'

_publ_section_title
;
 9-Allyl-3,6-dibromo-9<i>H</i>-carbazole
;
_journal_coeditor_code RN6075
_journal_issue 1
_journal_name_full 'Acta Crystallographica Section E'
_journal_page_first o198
_journal_page_last o199
_journal_paper_doi 10.1107/S1600536805041036
_journal_volume 62
_journal_year 2006
_chemical_formula_iupac 'C15 H11 Br2 N'
_chemical_formula_moiety 'C15 H11 Br2 N'
_chemical_formula_sum 'C15 H11 Br2 N'
_chemical_formula_weight 365.07
_chemical_melting_point 377.0(10)
_chemical_name_systematic
;
9-Allyl-3,6-dibromo-9H-carbazole
;
_space_group_IT_number 14
_symmetry_cell_setting monoclinic
_symmetry_space_group_name_Hall '-P 2ybc'
_symmetry_space_group_name_H-M 'P 1 21/c 1'
_atom_sites_solution_hydrogens geom
_atom_sites_solution_primary direct
_atom_sites_solution_secondary difmap
_cell_angle_alpha 90.00
_cell_angle_beta 110.803(6)
_cell_angle_gamma 90.00
_cell_formula_units_Z 4
_cell_length_a 8.6763(12)
_cell_length_b 10.6439(15)
_cell_length_c 15.7934(18)
_cell_measurement_reflns_used 2800
_cell_measurement_temperature 294(2)
_cell_measurement_theta_max 25.18
_cell_measurement_theta_min 3.00
_cell_volume 1363.4(3)
_computing_cell_refinement SMART
_computing_data_collection 'SMART (Bruker, 1997)'
_computing_data_reduction 'SAINT (Bruker, 1997)'
_computing_molecular_graphics 'SHELXTL (Bruker, 1997)'
_computing_publication_material SHELXTL
_computing_structure_refinement 'SHELXL97 (Sheldrick, 1997)'
_computing_structure_solution 'SHELXS97 (Sheldrick, 1997)'
_diffrn_ambient_temperature 294(2)
_diffrn_measured_fraction_theta_full 0.992
_diffrn_measured_fraction_theta_max 0.992
_diffrn_measurement_device_type 'Bruker SMART CCD area-detector'
_diffrn_measurement_method '\f and \w'
_diffrn_radiation_monochromator graphite
_diffrn_radiation_source 'fine-focus sealed tube'
_diffrn_radiation_type MoK\a
_diffrn_radiation_wavelength 0.71073
_diffrn_reflns_av_R_equivalents 0.0270
_diffrn_reflns_av_sigmaI/netI 0.0333
_diffrn_reflns_limit_h_max 8
_diffrn_reflns_limit_h_min -10
_diffrn_reflns_limit_k_max 13
_diffrn_reflns_limit_k_min -11
_diffrn_reflns_limit_l_max 18
_diffrn_reflns_limit_l_min -19
_diffrn_reflns_number 7598
_diffrn_reflns_theta_full 26.64
_diffrn_reflns_theta_max 26.64
_diffrn_reflns_theta_min 2.36
_diffrn_standards_decay_% 0
_diffrn_standards_interval_count 0
_diffrn_standards_interval_time 0
_diffrn_standards_number 0
_exptl_absorpt_coefficient_mu 5.926
_exptl_absorpt_correction_T_max 0.306
_exptl_absorpt_correction_T_min 0.228
_exptl_absorpt_correction_type multi-scan
_exptl_absorpt_process_details '(SADABS; Bruker, 1997)'
_exptl_crystal_colour colourless
_exptl_crystal_density_diffrn 1.778
_exptl_crystal_density_method 'not measured'
_exptl_crystal_description rod
_exptl_crystal_F_000 712
_exptl_crystal_size_max 0.26
_exptl_crystal_size_mid 0.24
_exptl_crystal_size_min 0.20
_refine_diff_density_max 0.386
_refine_diff_density_min -0.441
_refine_ls_extinction_coef 0.0155(9)
_refine_ls_extinction_expression Fc^*^=kFc[1+0.001xFc^2^\l^3^/sin(2\q)]^-1/4^
_refine_ls_extinction_method SHELXTL
_refine_ls_goodness_of_fit_ref 1.038
_refine_ls_hydrogen_treatment constr
_refine_ls_matrix_type full
_refine_ls_number_parameters 164
_refine_ls_number_reflns 2837
_refine_ls_number_restraints 0
_refine_ls_restrained_S_all 1.038
_refine_ls_R_factor_all 0.0568
_refine_ls_R_factor_gt 0.0354
_refine_ls_shift/su_max 0.001
_refine_ls_shift/su_mean 0.000
_refine_ls_structure_factor_coef Fsqd
_refine_ls_weighting_details 'calc w=1/[\s^2^(Fo^2^)+(0.0355P)^2^+0.9467P] where P=(Fo^2^+2Fc^2^)/3'
_refine_ls_weighting_scheme calc
_refine_ls_wR_factor_gt 0.0802
_refine_ls_wR_factor_ref 0.0876
_reflns_number_gt 2088
_reflns_number_total 2837
_reflns_threshold_expression I>2\s(I)
_cod_data_source_file rn6075.cif
_cod_data_source_block I
_cod_depositor_comments
;
The following automatic conversions were performed:
'_symmetry_cell_setting' value 'Monoclinic' changed to 'monoclinic'
according to '/home/saulius/struct/CIF-dictionaries/cif_core.dic'
dictionary named 'cif_core.dic' version 2.4.1 from 2010-06-29.

Automatic conversion script
Id: cif_fix_enum 1527 2010-12-29 10:47:43Z saulius 

The following automatic conversions were performed:

'_symmetry_cell_setting' value 'Monoclinic' changed to 'monoclinic'
according to /home/saulius/struct/CIF-dictionaries/cif_core.dic
dictionary named 'cif_core.dic' version 2.4.1 from 2010-06-29.

Automatic conversion script
Id: cif_fix_values 1715 2011-07-08 13:25:40Z adriana 
;
_cod_original_sg_symbol_H-M 'P 21/c'
_cod_database_code 2207856
_cod_database_fobs_code 2207856

loop_
_symmetry_equiv_pos_as_xyz
'x, y, z'
'-x, y+1/2, -z+1/2'
'-x, -y, -z'
'x, -y-1/2, z-1/2'

loop_
_atom_site_label
_atom_site_fract_x
_atom_site_fract_y
_atom_site_fract_z
_atom_site_U_iso_or_equiv
_atom_site_adp_type
_atom_site_calc_flag
_atom_site_refinement_flags
_atom_site_occupancy
_atom_site_type_symbol
Br1 0.55897(5) 0.57224(4) 0.37589(3) 0.07437(18) Uani d . 1 Br
Br2 0.32089(6) 0.22977(4) -0.15446(3) 0.0791(2) Uani d . 1 Br
N1 0.0904(3) 0.6775(3) -0.0007(2) 0.0524(7) Uani d . 1 N
C1 0.2938(4) 0.5632(3) 0.1008(2) 0.0449(7) Uani d . 1 C
C2 0.4035(4) 0.5330(3) 0.1871(2) 0.0504(8) Uani d . 1 C
H2 0.4734 0.4640 0.1964 0.061 Uiso calc R 1 H
C3 0.4048(4) 0.6086(3) 0.2578(2) 0.0537(9) Uani d . 1 C
C4 0.3024(5) 0.7121(3) 0.2466(3) 0.0575(9) Uani d . 1 C
H4 0.3078 0.7608 0.2965 0.069 Uiso calc R 1 H
C5 0.1934(5) 0.7428(3) 0.1627(3) 0.0584(9) Uani d . 1 C
H5 0.1241 0.8120 0.1547 0.070 Uiso calc R 1 H
C6 0.1882(4) 0.6685(3) 0.0895(2) 0.0472(8) Uani d . 1 C
C7 0.1318(4) 0.5825(3) -0.0485(2) 0.0497(8) Uani d . 1 C
C8 0.0674(5) 0.5550(4) -0.1403(3) 0.0617(10) Uani d . 1 C
H8 -0.0135 0.6053 -0.1804 0.074 Uiso calc R 1 H
C9 0.1271(5) 0.4511(4) -0.1701(3) 0.0652(10) Uani d . 1 C
H9 0.0848 0.4298 -0.2312 0.078 Uiso calc R 1 H
C10 0.2498(5) 0.3773(3) -0.1102(3) 0.0558(9) Uani d . 1 C
C11 0.3175(4) 0.4043(3) -0.0198(2) 0.0496(8) Uani d . 1 C
H11 0.4009 0.3546 0.0191 0.060 Uiso calc R 1 H
C12 0.2576(4) 0.5086(3) 0.0124(2) 0.0461(8) Uani d . 1 C
C13 -0.0349(4) 0.7725(3) -0.0404(3) 0.0587(9) Uani d . 1 C
H13A -0.0819 0.7977 0.0042 0.070 Uiso calc R 1 H
H13B -0.1226 0.7357 -0.0912 0.070 Uiso calc R 1 H
C14 0.0284(5) 0.8864(3) -0.0725(2) 0.0551(9) Uani d . 1 C
H14 -0.0476 0.9492 -0.0996 0.066 Uiso calc R 1 H
C15 0.1788(6) 0.9059(4) -0.0662(3) 0.0701(11) Uani d . 1 C
H15A 0.2592 0.8457 -0.0397 0.084 Uiso calc R 1 H
H15B 0.2069 0.9801 -0.0882 0.084 Uiso calc R 1 H

loop_
_atom_site_aniso_label
_atom_site_aniso_U_11
_atom_site_aniso_U_22
_atom_site_aniso_U_33
_atom_site_aniso_U_12
_atom_site_aniso_U_13
_atom_site_aniso_U_23
Br1 0.0609(3) 0.0888(3) 0.0620(3) -0.0164(2) 0.00785(19) -0.0021(2)
Br2 0.1070(4) 0.0533(2) 0.0971(4) -0.0174(2) 0.0610(3) -0.0169(2)
N1 0.0500(16) 0.0420(15) 0.0663(19) 0.0070(12) 0.0219(15) 0.0134(14)
C1 0.0424(17) 0.0373(16) 0.056(2) -0.0046(14) 0.0195(15) 0.0045(14)
C2 0.0418(18) 0.0414(17) 0.066(2) -0.0027(14) 0.0165(17) 0.0070(16)
C3 0.051(2) 0.054(2) 0.056(2) -0.0160(16) 0.0194(17) -0.0007(17)
C4 0.065(2) 0.046(2) 0.069(2) -0.0105(17) 0.033(2) -0.0083(18)
C5 0.064(2) 0.0413(19) 0.078(3) 0.0032(16) 0.035(2) 0.0055(17)
C6 0.0464(18) 0.0391(17) 0.060(2) -0.0036(14) 0.0232(16) 0.0079(15)
C7 0.0480(19) 0.0433(18) 0.059(2) -0.0041(15) 0.0208(16) 0.0118(16)
C8 0.063(2) 0.059(2) 0.061(2) -0.0001(18) 0.0194(19) 0.0163(18)
C9 0.076(3) 0.064(2) 0.057(2) -0.018(2) 0.026(2) 0.0017(19)
C10 0.067(2) 0.0443(19) 0.066(2) -0.0148(17) 0.036(2) -0.0034(17)
C11 0.0491(19) 0.0399(17) 0.063(2) -0.0048(14) 0.0239(17) 0.0056(16)
C12 0.0452(18) 0.0381(16) 0.058(2) -0.0049(14) 0.0224(16) 0.0055(15)
C13 0.052(2) 0.053(2) 0.073(2) 0.0112(16) 0.0252(19) 0.0173(18)
C14 0.068(2) 0.0454(19) 0.056(2) 0.0096(17) 0.0280(18) 0.0111(16)
C15 0.091(3) 0.055(2) 0.079(3) -0.011(2) 0.048(2) 0.0010(19)

loop_
_atom_type_symbol
_atom_type_description
_atom_type_scat_dispersion_real
_atom_type_scat_dispersion_imag
_atom_type_scat_source
C C 0.0033 0.0016 'International Tables Vol C Tables 4.2.6.8 and 6.1.1.4'
H H 0.0000 0.0000 'International Tables Vol C Tables 4.2.6.8 and 6.1.1.4'
N N 0.0061 0.0033 'International Tables Vol C Tables 4.2.6.8 and 6.1.1.4'
Br Br -0.2901 2.4595 'International Tables Vol C Tables 4.2.6.8 and 6.1.1.4'

loop_
_geom_angle_atom_site_label_1
_geom_angle_atom_site_label_2
_geom_angle_atom_site_label_3
_geom_angle
C6 N1 C7 109.2(3)
C6 N1 C13 125.8(3)
C7 N1 C13 124.9(3)
C2 C1 C6 119.4(3)
C2 C1 C12 133.8(3)
C6 C1 C12 106.8(3)
C3 C2 C1 117.7(3)
C3 C2 H2 121.1
C1 C2 H2 121.1
C2 C3 C4 122.9(3)
C2 C3 Br1 118.4(3)
C4 C3 Br1 118.7(3)
C5 C4 C3 120.3(3)
C5 C4 H4 119.9
C3 C4 H4 119.9
C4 C5 C6 118.6(3)
C4 C5 H5 120.7
C6 C5 H5 120.7
N1 C6 C5 130.3(3)
N1 C6 C1 108.5(3)
C5 C6 C1 121.1(3)
N1 C7 C8 129.6(3)
N1 C7 C12 108.9(3)
C8 C7 C12 121.5(3)
C9 C8 C7 117.8(3)
C9 C8 H8 121.1
C7 C8 H8 121.1
C8 C9 C10 120.9(4)
C8 C9 H9 119.6
C10 C9 H9 119.6
C11 C10 C9 122.2(4)
C11 C10 Br2 118.7(3)
C9 C10 Br2 119.0(3)
C10 C11 C12 118.0(3)
C10 C11 H11 121.0
C12 C11 H11 121.0
C11 C12 C7 119.6(3)
C11 C12 C1 133.9(3)
C7 C12 C1 106.6(3)
N1 C13 C14 113.7(3)
N1 C13 H13A 108.8
C14 C13 H13A 108.8
N1 C13 H13B 108.8
C14 C13 H13B 108.8
H13A C13 H13B 107.7
C15 C14 C13 126.1(3)
C15 C14 H14 117.0
C13 C14 H14 117.0
C14 C15 H15A 120.0
C14 C15 H15B 120.0
H15A C15 H15B 120.0

loop_
_geom_bond_atom_site_label_1
_geom_bond_atom_site_label_2
_geom_bond_distance
Br1 C3 1.910(4)
Br2 C10 1.908(4)
N1 C6 1.378(4)
N1 C7 1.383(4)
N1 C13 1.454(4)
C1 C2 1.395(5)
C1 C6 1.418(4)
C1 C12 1.440(5)
C2 C3 1.373(5)
C2 H2 0.9300
C3 C4 1.387(5)
C4 C5 1.367(5)
C4 H4 0.9300
C5 C6 1.388(5)
C5 H5 0.9300
C7 C8 1.388(5)
C7 C12 1.410(5)
C8 C9 1.373(5)
C8 H8 0.9300
C9 C10 1.389(6)
C9 H9 0.9300
C10 C11 1.368(5)
C11 C12 1.396(5)
C11 H11 0.9300
C13 C14 1.492(5)
C13 H13A 0.9700
C13 H13B 0.9700
C14 C15 1.290(5)
C14 H14 0.9300
C15 H15A 0.9300
C15 H15B 0.9300

loop_
_geom_torsion_atom_site_label_1
_geom_torsion_atom_site_label_2
_geom_torsion_atom_site_label_3
_geom_torsion_atom_site_label_4
_geom_torsion
C6 C1 C2 C3 -0.5(4)
C12 C1 C2 C3 179.7(3)
C1 C2 C3 C4 0.1(5)
C1 C2 C3 Br1 -178.0(2)
C2 C3 C4 C5 0.2(5)
Br1 C3 C4 C5 178.4(3)
C3 C4 C5 C6 -0.1(5)
C7 N1 C6 C5 179.3(3)
C13 N1 C6 C5 0.3(5)
C7 N1 C6 C1 -1.2(3)
C13 N1 C6 C1 179.8(3)
C4 C5 C6 N1 179.2(3)
C4 C5 C6 C1 -0.3(5)
C2 C1 C6 N1 -178.9(3)
C12 C1 C6 N1 0.9(3)
C2 C1 C6 C5 0.6(5)
C12 C1 C6 C5 -179.6(3)
C6 N1 C7 C8 -179.6(3)
C13 N1 C7 C8 -0.6(5)
C6 N1 C7 C12 1.1(4)
C13 N1 C7 C12 -179.9(3)
N1 C7 C8 C9 -177.5(3)
C12 C7 C8 C9 1.7(5)
C7 C8 C9 C10 -1.0(5)
C8 C9 C10 C11 -0.4(6)
C8 C9 C10 Br2 177.2(3)
C9 C10 C11 C12 1.1(5)
Br2 C10 C11 C12 -176.5(2)
C10 C11 C12 C7 -0.4(5)
C10 C11 C12 C1 178.1(3)
N1 C7 C12 C11 178.4(3)
C8 C7 C12 C11 -1.0(5)
N1 C7 C12 C1 -0.5(3)
C8 C7 C12 C1 -179.9(3)
C2 C1 C12 C11 0.8(6)
C6 C1 C12 C11 -178.9(3)
C2 C1 C12 C7 179.5(3)
C6 C1 C12 C7 -0.2(3)
C6 N1 C13 C14 90.4(4)
C7 N1 C13 C14 -88.5(4)
N1 C13 C14 C15 -1.2(6)

loop_
_cod_related_entry_id
_cod_related_entry_database
_cod_related_entry_code
1 ChemSpider 2080716
